data_7027859
loop_
_publ_author_name
'Mann, Karen L. V.'
'Jeffery, John C.'
'McCleverty, Jon A.'
'Ward, Michael D.'

_publ_section_title
;
 Synthesis and co-ordination chemistry of the tetradentate chelating
 ligand 1,3-bis[3-(2-pyridyl)pyrazol-1-yl]propane: crystal structures of
 complexes with FeII, CuII, ZnII, AgI and PbII
;
_journal_issue 18
_journal_name_full 'Journal of the Chemical Society, Dalton Transactions'
_journal_page_first 3029
_journal_paper_doi 10.1039/a804501a
_journal_year 1998
_chemical_formula_sum 'C21 H21 Ag N8 O3'
_chemical_formula_weight 541.33
_chemical_name_systematic
; 
 ? 
;
_space_group_IT_number 19
_symmetry_cell_setting orthorhombic
_symmetry_space_group_name_Hall 'P 2ac 2ab'
_symmetry_space_group_name_H-M 'P 21 21 21'
_atom_sites_solution_hydrogens geom
_atom_sites_solution_primary direct
_atom_sites_solution_secondary difmap
_audit_creation_method SHELXL
_cell_angle_alpha 90.00
_cell_angle_beta 90.00
_cell_angle_gamma 90.00
_cell_formula_units_Z 4
_cell_length_a 6.9549(12)
_cell_length_b 15.977(3)
_cell_length_c 19.698(4)
_cell_measurement_temperature 173(2)
_cell_volume 2188.8(7)
_computing_structure_refinement 'SHELXL-93 (Sheldrick, 1993)'
_computing_structure_solution 'SHELXS-86 (Sheldrick, 1990)'
_diffrn_ambient_temperature 173(2)
_diffrn_radiation_monochromator graphite
_diffrn_radiation_source 'fine-focus sealed tube'
_diffrn_radiation_type MoK\a
_diffrn_radiation_wavelength 0.71073
_diffrn_reflns_av_R_equivalents 0.0410
_diffrn_reflns_av_sigmaI/netI 0.0535
_diffrn_reflns_limit_h_max 8
_diffrn_reflns_limit_h_min -9
_diffrn_reflns_limit_k_max 20
_diffrn_reflns_limit_k_min -20
_diffrn_reflns_limit_l_max 21
_diffrn_reflns_limit_l_min -25
_diffrn_reflns_number 14087
_diffrn_reflns_theta_max 27.50
_diffrn_reflns_theta_min 1.64
_exptl_absorpt_coefficient_mu 0.963
_exptl_crystal_density_diffrn 1.643
_exptl_crystal_F_000 1096
_exptl_crystal_size_max 0.24
_exptl_crystal_size_mid 0.14
_exptl_crystal_size_min 0.10
_refine_diff_density_max 0.346
_refine_diff_density_min -0.591
_refine_diff_density_rms 0.079
_refine_ls_abs_structure_details 'Flack H D (1983), Acta Cryst. A39, 876-881'
_refine_ls_abs_structure_Flack 0.01(2)
_refine_ls_extinction_method none
_refine_ls_goodness_of_fit_all 0.949
_refine_ls_goodness_of_fit_obs 0.971
_refine_ls_matrix_type full
_refine_ls_number_parameters 299
_refine_ls_number_reflns 4970
_refine_ls_number_restraints 0
_refine_ls_restrained_S_all 0.949
_refine_ls_restrained_S_obs 0.971
_refine_ls_R_factor_all 0.0493
_refine_ls_R_factor_obs 0.0315
_refine_ls_shift/esd_max 0.001
_refine_ls_shift/esd_mean 0.000
_refine_ls_structure_factor_coef Fsqd
_refine_ls_weighting_details 'w=1/[\s^2^(Fo^2^)+(0.0263P)^2^+0.0000P] where P=(Fo^2^+2Fc^2^)/3'
_refine_ls_weighting_scheme calc
_refine_ls_wR_factor_all 0.0606
_refine_ls_wR_factor_obs 0.0552
_reflns_number_observed 3994
_reflns_number_total 4970
_reflns_observed_criterion >2sigma(I)
_cod_data_source_file a804501sup1.cif
_cod_data_source_block /moon/j
_cod_depositor_comments
;
The following automatic conversions were performed:

'_symmetry_cell_setting' value 'Orthorhombic' changed to
'orthorhombic' according to
/home/saulius/struct/CIF-dictionaries/cif_core.dic dictionary named
'cif_core.dic' version 2.4.2 from 2011-04-26.

Automatic conversion script
Id: cif_fix_values 1891 2012-01-12 08:04:46Z andrius 

The following automatic conversions were performed:

'_refine_ls_weighting_scheme' value 'calc
w=1/[\s^2^(Fo^2^)+(0.0263P)^2^+0.0000P] where P=(Fo^2^+2Fc^2^)/3' was
changed to 'calc'. New tag '_refine_ls_weighting_details' was
created. The value of the new tag was set to
'w=1/[\s^2^(Fo^2^)+(0.0263P)^2^+0.0000P] where P=(Fo^2^+2Fc^2^)/3'.

Automatic conversion script
Id: cif_fix_values 3143 2015-03-26 13:38:13Z robertas 
;
_cod_original_sg_symbol_H-M 'P 2(1) 2(1) 2(1)'
_cod_database_code 7027859

loop_
_symmetry_equiv_pos_as_xyz
'x, y, z'
'-x+1/2, -y, z+1/2'
'-x, y+1/2, -z+1/2'
'x+1/2, -y+1/2, -z'

loop_
_atom_site_aniso_label
_atom_site_aniso_U_11
_atom_site_aniso_U_22
_atom_site_aniso_U_33
_atom_site_aniso_U_23
_atom_site_aniso_U_13
_atom_site_aniso_U_12
Ag1 0.04690(15) 0.02761(11) 0.02073(10) -0.00033(12) 0.00066(13) -0.00089(14)
N11 0.0197(15) 0.0248(12) 0.0243(12) -0.0035(13) -0.0022(11) 0.002(2)
C12 0.015(2) 0.0219(14) 0.028(2) -0.0036(14) -0.0006(14) 0.000(2)
C13 0.026(2) 0.031(2) 0.025(2) -0.0020(12) 0.001(2) 0.0000(15)
C14 0.033(2) 0.033(2) 0.028(2) 0.0064(14) 0.001(2) -0.001(2)
C15 0.033(2) 0.023(2) 0.037(2) 0.0065(15) 0.000(2) 0.0038(15)
C16 0.027(2) 0.022(2) 0.026(2) -0.0028(13) -0.0009(14) 0.0026(14)
N21 0.025(2) 0.0158(13) 0.0251(14) -0.0017(11) 0.0006(11) -0.0012(11)
N22 0.031(2) 0.0170(14) 0.029(2) -0.0004(11) 0.0001(13) 0.0011(12)
C23 0.042(2) 0.021(2) 0.028(2) -0.0052(14) 0.003(2) -0.001(2)
C24 0.036(2) 0.025(2) 0.024(2) -0.0042(14) 0.0011(15) -0.0023(15)
C25 0.020(2) 0.022(2) 0.022(2) -0.0038(13) 0.0034(13) -0.0030(13)
C3 0.037(2) 0.024(2) 0.029(2) 0.0037(13) -0.0016(14) 0.0062(15)
C4 0.055(3) 0.0196(14) 0.035(2) 0.0032(15) -0.004(2) 0.000(2)
C5 0.035(2) 0.036(2) 0.040(2) 0.007(2) 0.000(2) -0.008(2)
N61 0.025(2) 0.032(2) 0.0265(15) 0.0044(12) 0.0025(12) 0.0027(13)
N62 0.028(2) 0.031(2) 0.033(2) 0.0083(13) 0.0039(13) -0.0022(13)
C63 0.032(2) 0.047(2) 0.037(2) 0.016(2) 0.002(2) -0.001(2)
C64 0.034(2) 0.054(2) 0.028(2) 0.015(2) 0.001(2) 0.003(2)
C65 0.020(2) 0.043(2) 0.025(2) 0.0047(15) 0.0028(14) 0.006(2)
N71 0.0262(15) 0.0290(13) 0.0277(13) -0.0035(15) 0.0012(13) 0.000(2)
C72 0.017(2) 0.046(2) 0.0214(15) 0.002(2) 0.0033(14) 0.004(2)
C73 0.025(2) 0.059(3) 0.027(2) -0.002(2) 0.003(2) 0.011(2)
C74 0.029(2) 0.074(3) 0.029(2) -0.022(2) -0.003(2) 0.005(2)
C75 0.028(2) 0.049(2) 0.053(3) -0.016(2) -0.001(2) -0.002(2)
C76 0.027(2) 0.039(2) 0.035(2) -0.005(2) -0.001(2) 0.001(2)
N100 0.036(2) 0.041(2) 0.025(2) 0.0010(13) 0.0070(13) 0.0081(15)
O101 0.049(2) 0.062(2) 0.046(2) -0.0117(14) 0.0047(14) -0.0042(15)
O102 0.054(2) 0.050(2) 0.0375(14) -0.0007(12) -0.0112(13) 0.0238(14)
O103 0.057(2) 0.0352(14) 0.070(2) 0.0113(14) 0.0050(14) 0.014(2)
N200 0.063(3) 0.036(2) 0.074(3) -0.014(2) -0.001(2) 0.005(2)
C201 0.034(2) 0.034(2) 0.033(2) 0.003(2) 0.000(2) 0.008(2)
C202 0.041(2) 0.033(2) 0.043(2) -0.004(2) -0.005(2) 0.001(2)

loop_
_atom_site_label
_atom_site_type_symbol
_atom_site_fract_x
_atom_site_fract_y
_atom_site_fract_z
_atom_site_U_iso_or_equiv
_atom_site_thermal_displace_type
_atom_site_occupancy
_atom_site_calc_flag
_atom_site_refinement_flags
Ag1 Ag 0.38123(4) 0.27727(2) 0.025238(12) 0.03175(7) Uani 1 d .
N11 N 0.4061(4) 0.2232(2) 0.13152(12) 0.0229(6) Uani 1 d .
C12 C 0.3623(5) 0.2738(2) 0.18449(14) 0.0215(6) Uani 1 d .
C13 C 0.3602(5) 0.2451(2) 0.25084(15) 0.0275(8) Uani 1 d .
H13 H 0.3317(5) 0.2823(2) 0.28710(15) 0.033 Uiso 1 calc R
C14 C 0.4001(6) 0.1618(2) 0.2638(2) 0.0314(8) Uani 1 d .
H14 H 0.3982(6) 0.1409(2) 0.3089(2) 0.038 Uiso 1 calc R
C15 C 0.4424(5) 0.1098(2) 0.2102(2) 0.0311(8) Uani 1 d .
H15 H 0.4709(5) 0.0523(2) 0.2177(2) 0.037 Uiso 1 calc R
C16 C 0.4428(4) 0.1424(2) 0.1449(2) 0.0251(8) Uani 1 d .
H16 H 0.4703(4) 0.1059(2) 0.1081(2) 0.030 Uiso 1 calc R
N21 N 0.2808(4) 0.38192(15) 0.10344(13) 0.0218(6) Uani 1 d .
N22 N 0.2407(4) 0.4649(2) 0.10485(13) 0.0257(6) Uani 1 d .
C23 C 0.2495(5) 0.4953(2) 0.1683(2) 0.0302(8) Uani 1 d .
H23 H 0.2272(5) 0.5516(2) 0.1815(2) 0.036 Uiso 1 calc R
C24 C 0.2962(5) 0.4307(2) 0.2103(2) 0.0283(8) Uani 1 d .
H24 H 0.3124(5) 0.4326(2) 0.2582(2) 0.034 Uiso 1 calc R
C25 C 0.3151(4) 0.3608(2) 0.1679(2) 0.0215(7) Uani 1 d .
C3 C 0.1910(5) 0.5101(2) 0.04238(15) 0.0300(8) Uani 1 d .
H3A H 0.0725(5) 0.5431(2) 0.05007(15) 0.036 Uiso 1 calc R
H3B H 0.1646(5) 0.4692(2) 0.00578(15) 0.036 Uiso 1 calc R
C4 C 0.3523(5) 0.5688(2) 0.0198(2) 0.0368(8) Uani 1 d .
H4A H 0.3053(5) 0.6034(2) -0.0185(2) 0.044 Uiso 1 calc R
H4B H 0.3838(5) 0.6071(2) 0.0577(2) 0.044 Uiso 1 calc R
C5 C 0.5331(5) 0.5244(2) -0.0020(2) 0.0372(9) Uani 1 d .
H5A H 0.6345(5) 0.5664(2) -0.0110(2) 0.045 Uiso 1 calc R
H5B H 0.5780(5) 0.4881(2) 0.0355(2) 0.045 Uiso 1 calc R
N61 N 0.4744(4) 0.3898(2) -0.05727(13) 0.0278(6) Uani 1 d .
N62 N 0.5059(4) 0.4734(2) -0.06268(14) 0.0308(7) Uani 1 d .
C63 C 0.4935(5) 0.4991(3) -0.1275(2) 0.0388(9) Uani 1 d .
H63 H 0.5085(5) 0.5550(3) -0.1432(2) 0.047 Uiso 1 calc R
C64 C 0.4556(5) 0.4309(2) -0.1664(2) 0.0387(9) Uani 1 d .
H64 H 0.4417(5) 0.4290(2) -0.2144(2) 0.046 Uiso 1 calc R
C65 C 0.4413(5) 0.3637(2) -0.1207(2) 0.0296(8) Uani 1 d .
N71 N 0.3642(4) 0.2255(2) -0.07937(12) 0.0276(5) Uani 1 d .
C72 C 0.3948(5) 0.2751(3) -0.13366(14) 0.0279(7) Uani 1 d .
C73 C 0.3774(6) 0.2445(2) -0.1996(2) 0.0369(10) Uani 1 d .
H73 H 0.3972(6) 0.2803(2) -0.2374(2) 0.044 Uiso 1 calc R
C74 C 0.3307(5) 0.1613(3) -0.2090(2) 0.0442(11) Uani 1 d .
H74 H 0.3164(5) 0.1395(3) -0.2536(2) 0.053 Uiso 1 calc R
C75 C 0.3052(5) 0.1105(3) -0.1540(2) 0.0436(10) Uani 1 d .
H75 H 0.2760(5) 0.0529(3) -0.1597(2) 0.052 Uiso 1 calc R
C76 C 0.3226(5) 0.1446(2) -0.0898(2) 0.0335(8) Uani 1 d .
H76 H 0.3042(5) 0.1093(2) -0.0516(2) 0.040 Uiso 1 calc R
N100 N -0.0567(4) 0.7049(2) 0.11517(14) 0.0340(8) Uani 1 d .
O101 O -0.1707(4) 0.6538(2) 0.08819(13) 0.0525(8) Uani 1 d .
O102 O 0.0804(4) 0.6777(2) 0.14946(12) 0.0471(7) Uani 1 d .
O103 O -0.0777(4) 0.7816(2) 0.10742(13) 0.0539(7) Uani 1 d .
N200 N 0.4804(5) -0.0650(2) 0.1175(2) 0.0577(10) Uani 1 d .
C201 C 0.4584(5) -0.1302(2) 0.0977(2) 0.0339(8) Uani 1 d .
C202 C 0.4289(5) -0.2146(2) 0.0729(2) 0.0386(9) Uani 1 d .
H20A H 0.5524(7) -0.2440(5) 0.0714(10) 0.058 Uiso 1 calc R
H20B H 0.3734(29) -0.2125(2) 0.0272(5) 0.058 Uiso 1 calc R
H20C H 0.3409(25) -0.2443(5) 0.1034(6) 0.058 Uiso 1 calc R

loop_
_atom_type_symbol
_atom_type_description
_atom_type_scat_dispersion_real
_atom_type_scat_dispersion_imag
_atom_type_scat_source
C C 0.0033 0.0016 'International Tables Vol C Tables 4.2.6.8 and 6.1.1.4'
H H 0.0000 0.0000 'International Tables Vol C Tables 4.2.6.8 and 6.1.1.4'
N N 0.0061 0.0033 'International Tables Vol C Tables 4.2.6.8 and 6.1.1.4'
O O 0.0106 0.0060 'International Tables Vol C Tables 4.2.6.8 and 6.1.1.4'
Ag Ag -0.8971 1.1015 'International Tables Vol C Tables 4.2.6.8 and 6.1.1.4'

loop_
_geom_angle_atom_site_label_1
_geom_angle_atom_site_label_2
_geom_angle_atom_site_label_3
_geom_angle
N71 Ag1 N11 135.79(9)
N71 Ag1 N21 147.80(10)
N11 Ag1 N21 72.10(9)
N71 Ag1 N61 71.33(10)
N11 Ag1 N61 148.21(10)
N21 Ag1 N61 89.53(9)
C16 N11 C12 117.7(3)
C16 N11 Ag1 124.2(2)
C12 N11 Ag1 117.8(2)
N11 C12 C13 122.2(3)
N11 C12 C25 116.4(3)
C13 C12 C25 121.4(3)
C14 C13 C12 119.3(3)
C15 C14 C13 118.9(3)
C14 C15 C16 119.0(3)
N11 C16 C15 122.9(3)
C25 N21 N22 105.3(2)
C25 N21 Ag1 112.7(2)
N22 N21 Ag1 139.6(2)
C23 N22 N21 111.3(3)
C23 N22 C3 127.8(3)
N21 N22 C3 120.8(2)
N22 C23 C24 107.7(3)
C23 C24 C25 105.2(3)
N21 C25 C24 110.5(3)
N21 C25 C12 119.4(3)
C24 C25 C12 130.1(3)
N22 C3 C4 111.9(3)
C5 C4 C3 114.0(3)
N62 C5 C4 112.9(3)
C65 N61 N62 105.1(3)
C65 N61 Ag1 109.8(2)
N62 N61 Ag1 142.9(2)
C63 N62 N61 111.5(3)
C63 N62 C5 127.9(3)
N61 N62 C5 120.4(3)
N62 C63 C64 107.6(3)
C63 C64 C65 105.4(3)
N61 C65 C64 110.5(3)
N61 C65 C72 119.8(3)
C64 C65 C72 129.7(3)
C76 N71 C72 118.6(3)
C76 N71 Ag1 120.8(2)
C72 N71 Ag1 120.5(3)
N71 C72 C73 121.3(4)
N71 C72 C65 117.5(3)
C73 C72 C65 121.1(3)
C74 C73 C72 119.0(3)
C75 C74 C73 119.6(3)
C74 C75 C76 118.7(4)
N71 C76 C75 122.7(4)
O103 N100 O102 120.0(3)
O103 N100 O101 121.0(3)
O102 N100 O101 119.0(3)
N200 C201 C202 179.3(4)

loop_
_geom_bond_atom_site_label_1
_geom_bond_atom_site_label_2
_geom_bond_distance
Ag1 N71 2.223(2)
Ag1 N11 2.271(3)
Ag1 N21 2.378(2)
Ag1 N61 2.508(3)
N11 C16 1.343(4)
N11 C12 1.354(4)
C12 C13 1.385(4)
C12 C25 1.466(5)
C13 C14 1.384(4)
C14 C15 1.376(4)
C15 C16 1.387(4)
N21 C25 1.335(4)
N21 N22 1.355(3)
N22 C23 1.342(4)
N22 C3 1.468(4)
C23 C24 1.363(4)
C24 C25 1.400(4)
C3 C4 1.528(5)
C4 C5 1.507(5)
C5 N62 1.459(4)
N61 C65 1.338(4)
N61 N62 1.357(4)
N62 C63 1.345(4)
C63 C64 1.359(5)
C64 C65 1.404(5)
C65 C72 1.475(5)
N71 C76 1.340(4)
N71 C72 1.348(4)
C72 C73 1.392(4)
C73 C74 1.381(5)
C74 C75 1.366(6)
C75 C76 1.382(5)
N100 O103 1.243(4)
N100 O102 1.246(3)
N100 O101 1.257(4)
N200 C201 1.124(4)
C201 C202 1.447(5)
